data_2219079
loop_
_publ_author_name
'Wang, Wei'

_publ_section_title Bis[2-(1<i>H</i>-benzotriazol-1-yl)acetonitrile-\k<i>N</i>^3^]dibromidocopper(II)
_journal_coeditor_code KP2178
_journal_issue 8
_journal_name_full 'Acta Crystallographica Section E'
_journal_page_first m998
_journal_paper_doi 10.1107/S1600536808019260
_journal_volume 64
_journal_year 2008
_chemical_formula_iupac '[Cu Br2 (C8 H6 N4)2]'
_chemical_formula_moiety 'C16 H12 Br2 Cu N8'
_chemical_formula_sum 'C16 H12 Br2 Cu N8'
_chemical_formula_weight 539.70
_chemical_name_systematic
;
Bis[2-(1<i>H</i>-benzotriazol-1-yl)acetonitrile-\kN^3^]dibromidocopper(II)
;
_space_group_IT_number 2
_symmetry_cell_setting triclinic
_symmetry_space_group_name_Hall '-P 1'
_symmetry_space_group_name_H-M 'P -1'
_atom_sites_solution_hydrogens geom
_atom_sites_solution_primary direct
_atom_sites_solution_secondary difmap
_audit_creation_method SHELXL-97
_cell_angle_alpha 116.04(3)
_cell_angle_beta 105.86(3)
_cell_angle_gamma 100.74(3)
_cell_formula_units_Z 1
_cell_length_a 7.9034(16)
_cell_length_b 8.1434(16)
_cell_length_c 8.7849(18)
_cell_measurement_reflns_used 4665
_cell_measurement_temperature 293(2)
_cell_measurement_theta_max 57.57
_cell_measurement_theta_min 6.22
_cell_volume 456.9(3)
_computing_cell_refinement 'CrystalClear (Rigaku, 2005)'
_computing_data_collection 'CrystalClear (Rigaku, 2005)'
_computing_data_reduction 'CrystalClear (Rigaku, 2005)'
_computing_molecular_graphics 'SHELXTL (Sheldrick, 2008)'
_computing_publication_material 'SHELXTL (Sheldrick, 2008)'
_computing_structure_refinement 'SHELXL97 (Sheldrick, 2008)'
_computing_structure_solution 'SHELXS97 (Sheldrick, 2008)'
_diffrn_ambient_temperature 293(2)
_diffrn_detector_area_resol_mean 13.6612
_diffrn_measured_fraction_theta_full 0.995
_diffrn_measured_fraction_theta_max 0.995
_diffrn_measurement_device_type 'Rigaku Mercury2'
_diffrn_measurement_method CCD_Profile_fitting
_diffrn_radiation_monochromator graphite
_diffrn_radiation_source 'fine-focus sealed tube'
_diffrn_radiation_type MoK\a
_diffrn_radiation_wavelength 0.71073
_diffrn_reflns_av_R_equivalents 0.0366
_diffrn_reflns_av_sigmaI/netI 0.0465
_diffrn_reflns_limit_h_max 10
_diffrn_reflns_limit_h_min -10
_diffrn_reflns_limit_k_max 10
_diffrn_reflns_limit_k_min -10
_diffrn_reflns_limit_l_max 11
_diffrn_reflns_limit_l_min -11
_diffrn_reflns_number 4726
_diffrn_reflns_theta_full 27.48
_diffrn_reflns_theta_max 27.48
_diffrn_reflns_theta_min 3.11
_diffrn_standards_number 0
_exptl_absorpt_coefficient_mu 5.587
_exptl_absorpt_correction_T_max 1.0000
_exptl_absorpt_correction_T_min 0.7016
_exptl_absorpt_correction_type multi-scan
_exptl_absorpt_process_details '(CrystalClear; Rigaku, 2005)'
_exptl_crystal_colour Red
_exptl_crystal_density_diffrn 1.961
_exptl_crystal_density_method 'not measured'
_exptl_crystal_description block
_exptl_crystal_F_000 263
_exptl_crystal_size_max 0.2000
_exptl_crystal_size_mid 0.1200
_exptl_crystal_size_min 0.1200
_refine_diff_density_max 3.133
_refine_diff_density_min -1.386
_refine_ls_extinction_method none
_refine_ls_goodness_of_fit_ref 1.058
_refine_ls_hydrogen_treatment constr
_refine_ls_matrix_type full
_refine_ls_number_parameters 124
_refine_ls_number_reflns 2095
_refine_ls_number_restraints 0
_refine_ls_restrained_S_all 1.058
_refine_ls_R_factor_all 0.0767
_refine_ls_R_factor_gt 0.0673
_refine_ls_shift/su_max 0.000
_refine_ls_shift/su_mean 0.000
_refine_ls_structure_factor_coef Fsqd
_refine_ls_weighting_details 'calc w=1/[\s^2^(Fo^2^)+(0.1128P)^2^+5.2279P] where P=(Fo^2^+2Fc^2^)/3'
_refine_ls_weighting_scheme calc
_refine_ls_wR_factor_gt 0.2091
_refine_ls_wR_factor_ref 0.2184
_reflns_number_gt 1809
_reflns_number_total 2095
_reflns_threshold_expression I>2\s(I)
_cod_data_source_file kp2178.cif
_cod_data_source_block I
_cod_database_code 2219079
_cod_database_fobs_code 2219079

loop_
_symmetry_equiv_pos_as_xyz
'x, y, z'
'-x, -y, -z'

loop_
_atom_site_type_symbol
_atom_site_label
_atom_site_fract_x
_atom_site_fract_y
_atom_site_fract_z
_atom_site_U_iso_or_equiv
_atom_site_adp_type
_atom_site_calc_flag
_atom_site_refinement_flags
_atom_site_occupancy
Br Br1 0.13948(13) -0.20325(12) 0.56625(11) 0.0403(3) Uani d . 1
Cu Cu1 0.0000 0.0000 0.5000 0.0170(3) Uani d S 1
C C8 -0.2130(9) -0.4022(9) 0.1349(8) 0.0175(12) Uani d . 1
N N4 -0.0651(9) -0.1575(8) 0.1166(7) 0.0240(12) Uani d . 1
N N3 -0.1103(9) -0.2050(8) 0.2291(7) 0.0222(12) Uani d . 1
N N2 -0.3749(15) -0.2480(17) -0.3869(13) 0.065(3) Uani d . 1
C C7 -0.1043(11) -0.3097(11) -0.2015(9) 0.0242(14) Uani d . 1
H H7A -0.0935 -0.4308 -0.2836 0.029 Uiso calc R 1
H H7B 0.0128 -0.2042 -0.1526 0.029 Uiso calc R 1
C C6 -0.3269(10) -0.6762(10) -0.1849(9) 0.0258(14) Uani d . 1
H H6A -0.3384 -0.7258 -0.3064 0.031 Uiso calc R 1
N N1 -0.1353(8) -0.3207(8) -0.0490(7) 0.0210(11) Uani d . 1
C C5 -0.2293(9) -0.4777(9) -0.0471(8) 0.0181(12) Uani d . 1
C C4 -0.4036(11) -0.7908(11) -0.1270(11) 0.0316(16) Uani d . 1
H H4A -0.4675 -0.9237 -0.2119 0.038 Uiso calc R 1
C C3 -0.2596(12) -0.2759(12) -0.3062(10) 0.0325(17) Uani d . 1
C C2 -0.3899(11) -0.7159(11) 0.0551(11) 0.0297(15) Uani d . 1
H H2A -0.4465 -0.8002 0.0862 0.036 Uiso calc R 1
C C1 -0.2947(10) -0.5205(10) 0.1897(9) 0.0239(13) Uani d . 1
H H1A -0.2860 -0.4712 0.3103 0.029 Uiso calc R 1

loop_
_atom_site_aniso_label
_atom_site_aniso_U_11
_atom_site_aniso_U_22
_atom_site_aniso_U_33
_atom_site_aniso_U_12
_atom_site_aniso_U_13
_atom_site_aniso_U_23
Br1 0.0515(6) 0.0375(5) 0.0321(5) 0.0196(4) 0.0162(4) 0.0169(4)
Cu1 0.0271(6) 0.0117(5) 0.0069(5) 0.0051(4) 0.0055(4) 0.0022(4)
C8 0.025(3) 0.015(3) 0.008(3) 0.008(2) 0.003(2) 0.003(2)
N4 0.038(3) 0.017(3) 0.011(2) 0.008(2) 0.008(2) 0.005(2)
N3 0.038(3) 0.015(3) 0.011(2) 0.007(2) 0.008(2) 0.006(2)
N2 0.075(7) 0.088(8) 0.037(5) 0.052(6) 0.018(4) 0.031(5)
C7 0.039(4) 0.027(3) 0.017(3) 0.016(3) 0.018(3) 0.014(3)
C6 0.029(3) 0.020(3) 0.012(3) 0.009(3) 0.004(3) -0.002(2)
N1 0.035(3) 0.017(2) 0.010(2) 0.010(2) 0.009(2) 0.006(2)
C5 0.021(3) 0.019(3) 0.013(3) 0.009(2) 0.006(2) 0.008(2)
C4 0.030(4) 0.017(3) 0.032(4) 0.004(3) 0.006(3) 0.005(3)
C3 0.049(5) 0.037(4) 0.014(3) 0.021(4) 0.015(3) 0.013(3)
C2 0.028(3) 0.024(4) 0.033(4) 0.006(3) 0.010(3) 0.015(3)
C1 0.029(3) 0.024(3) 0.018(3) 0.010(3) 0.009(3) 0.010(3)

loop_
_atom_type_symbol
_atom_type_description
_atom_type_scat_dispersion_real
_atom_type_scat_dispersion_imag
_atom_type_scat_source
C C 0.0033 0.0016 'International Tables Vol C Tables 4.2.6.8 and 6.1.1.4'
Br Br -0.2901 2.4595 'International Tables Vol C Tables 4.2.6.8 and 6.1.1.4'
Cu Cu 0.3201 1.2651 'International Tables Vol C Tables 4.2.6.8 and 6.1.1.4'
N N 0.0061 0.0033 'International Tables Vol C Tables 4.2.6.8 and 6.1.1.4'
H H 0.0000 0.0000 'International Tables Vol C Tables 4.2.6.8 and 6.1.1.4'

loop_
_geom_angle_atom_site_label_1
_geom_angle_atom_site_label_2
_geom_angle_atom_site_label_3
_geom_angle
_geom_angle_publ_flag
N3 Cu1 Br1 89.46(16) yes
N3 C8 C1 132.2(6) ?
N3 C8 C5 106.6(6) ?
C1 C8 C5 121.2(6) ?
N3 N4 N1 107.1(5) ?
N4 N3 C8 110.1(5) ?
N4 N3 Cu1 118.1(4) ?
C8 N3 Cu1 131.4(4) ?
N1 C7 C3 111.1(6) ?
N1 C7 H7A 109.4 ?
C3 C7 H7A 109.4 ?
N1 C7 H7B 109.4 ?
C3 C7 H7B 109.4 ?
H7A C7 H7B 108.0 ?
C4 C6 C5 115.1(6) ?
C4 C6 H6A 122.5 ?
C5 C6 H6A 122.5 ?
N4 N1 C5 111.7(5) ?
N4 N1 C7 118.6(6) ?
C5 N1 C7 129.7(6) ?
N1 C5 C8 104.5(5) ?
N1 C5 C6 132.8(6) ?
C8 C5 C6 122.7(6) ?
C6 C4 C2 122.7(7) ?
C6 C4 H4A 118.7 ?
C2 C4 H4A 118.7 ?
N2 C3 C7 178.4(10) ?
C1 C2 C4 122.0(7) ?
C1 C2 H2A 119.0 ?
C4 C2 H2A 119.0 ?
C2 C1 C8 116.3(6) ?
C2 C1 H1A 121.9 ?
C8 C1 H1A 121.9 ?

loop_
_geom_bond_atom_site_label_1
_geom_bond_atom_site_label_2
_geom_bond_distance
_geom_bond_publ_flag
Br1 Cu1 2.3385(10) yes
Cu1 N3 2.012(5) yes
C8 N3 1.379(8) ?
C8 C1 1.387(9) ?
C8 C5 1.395(8) ?
N4 N3 1.316(8) ?
N4 N1 1.333(7) ?
N2 C3 1.118(12) ?
C7 N1 1.462(8) ?
C7 C3 1.470(10) ?
C7 H7A 0.9700 ?
C7 H7B 0.9700 ?
C6 C4 1.368(11) ?
C6 C5 1.407(9) ?
C6 H6A 0.9300 ?
N1 C5 1.363(9) ?
C4 C2 1.402(11) ?
C4 H4A 0.9300 ?
C2 C1 1.383(10) ?
C2 H2A 0.9300 ?
C1 H1A 0.9300 ?

loop_
_geom_hbond_atom_site_label_D
_geom_hbond_atom_site_label_H
_geom_hbond_atom_site_label_A
_geom_hbond_site_symmetry_A
_geom_hbond_distance_DH
_geom_hbond_distance_HA
_geom_hbond_distance_DA
_geom_hbond_angle_DHA
C7 H7A Br1 2_545 0.97 2.79 3.744(7) 168.0
C7 H7B Br1 1_554 0.97 2.91 3.421(7) 114.0

loop_
_geom_torsion_atom_site_label_1
_geom_torsion_atom_site_label_2
_geom_torsion_atom_site_label_3
_geom_torsion_atom_site_label_4
_geom_torsion_site_symmetry_1
_geom_torsion
N1 N4 N3 C8 . -0.5(8)
N1 N4 N3 Cu1 . 172.6(4)
C1 C8 N3 N4 . -178.7(7)
C5 C8 N3 N4 . 0.3(8)
C1 C8 N3 Cu1 . 9.4(11)
C5 C8 N3 Cu1 . -171.6(5)
N3 Cu1 N3 N4 2_556 -17E1(9)
Br1 Cu1 N3 N4 2_556 59.4(5)
Br1 Cu1 N3 N4 . -120.6(5)
N3 Cu1 N3 C8 2_556 0E1(9)
Br1 Cu1 N3 C8 2_556 -129.2(6)
Br1 Cu1 N3 C8 . 50.8(6)
N3 N4 N1 C5 . 0.5(8)
N3 N4 N1 C7 . -179.7(6)
C3 C7 N1 N4 . -91.8(8)
C3 C7 N1 C5 . 87.9(9)
N4 N1 C5 C8 . -0.4(7)
C7 N1 C5 C8 . 179.9(7)
N4 N1 C5 C6 . 179.3(7)
C7 N1 C5 C6 . -0.5(12)
N3 C8 C5 N1 . 0.0(7)
C1 C8 C5 N1 . 179.2(6)
N3 C8 C5 C6 . -179.7(6)
C1 C8 C5 C6 . -0.6(10)
C4 C6 C5 N1 . 179.8(7)
C4 C6 C5 C8 . -0.5(10)
C5 C6 C4 C2 . 1.3(11)
N1 C7 C3 N2 . 15E1(3)
C6 C4 C2 C1 . -1.0(12)
C4 C2 C1 C8 . -0.1(11)
N3 C8 C1 C2 . 179.7(7)
C5 C8 C1 C2 . 0.9(10)
